data_4003150
loop_
_publ_author_name
'Ma, Jian-Ping'
'Wang, Shen-Qing'
'Zhao, Chao-Wei'
'Yu, Yang'
'Dong, Yu-Bin'

_publ_section_title
;
 Cu(II)-Metal--Organic Framework with Open Coordination Metal Sites for
 Low Temperature Thermochemical Water Oxidation
;
_journal_issue 11
_journal_name_full 'Chemistry of Materials'
_journal_page_first 3805
_journal_paper_doi 10.1021/acs.chemmater.5b00754
_journal_volume 27
_journal_year 2015
_chemical_formula_sum 'C71 H56.2 Cu3 F9 N8 O15.1 S3'
_chemical_formula_weight 1720.84
_space_group_IT_number 2
_space_group_name_Hall '-P 1'
_space_group_name_H-M_alt 'P -1'
_symmetry_cell_setting triclinic
_symmetry_space_group_name_H-M 'P -1'
_atom_sites_solution_hydrogens geom
_atom_sites_solution_primary direct
_atom_sites_solution_secondary difmap
_audit_creation_method SHELXL-97
_cell_angle_alpha 93.992(2)
_cell_angle_beta 90.777(2)
_cell_angle_gamma 94.773(2)
_cell_formula_units_Z 2
_cell_length_a 12.9801(15)
_cell_length_b 15.4628(18)
_cell_length_c 17.708(2)
_cell_measurement_reflns_used 4862
_cell_measurement_temperature 298(2)
_cell_measurement_theta_max 26.305
_cell_measurement_theta_min 2.751
_cell_volume 3532.6(7)
_computing_cell_refinement 'Bruker SMART'
_computing_data_collection 'Bruker SMART'
_computing_data_reduction 'Bruker SAINT'
_computing_molecular_graphics 'Bruker SHELXTL'
_computing_publication_material 'Bruker SHELXTL'
_computing_structure_refinement 'SHELXL-97 (Sheldrick, 1997)'
_computing_structure_solution 'SHELXS-97 (Sheldrick, 1990)'
_diffrn_ambient_temperature 298(2)
_diffrn_measured_fraction_theta_full 0.982
_diffrn_measured_fraction_theta_max 0.982
_diffrn_measurement_device_type 'CCD area detector'
_diffrn_measurement_method 'phi and omega scans'
_diffrn_radiation_monochromator graphite
_diffrn_radiation_source 'fine-focus sealed tube'
_diffrn_radiation_type MoK\a
_diffrn_radiation_wavelength 0.71073
_diffrn_reflns_av_R_equivalents 0.0237
_diffrn_reflns_av_sigmaI/netI 0.0582
_diffrn_reflns_limit_h_max 15
_diffrn_reflns_limit_h_min -14
_diffrn_reflns_limit_k_max 18
_diffrn_reflns_limit_k_min -17
_diffrn_reflns_limit_l_max 21
_diffrn_reflns_limit_l_min -11
_diffrn_reflns_number 18727
_diffrn_reflns_theta_full 25.50
_diffrn_reflns_theta_max 25.50
_diffrn_reflns_theta_min 1.57
_exptl_absorpt_coefficient_mu 1.081
_exptl_absorpt_correction_T_max 0.8128
_exptl_absorpt_correction_T_min 0.6535
_exptl_absorpt_correction_type multi-scan
_exptl_absorpt_process_details sadabs
_exptl_crystal_colour yellow
_exptl_crystal_density_diffrn 1.618
_exptl_crystal_density_method 'not measured'
_exptl_crystal_description block
_exptl_crystal_F_000 1750
_exptl_crystal_size_max 0.43
_exptl_crystal_size_mid 0.34
_exptl_crystal_size_min 0.20
_refine_diff_density_max 0.585
_refine_diff_density_min -0.447
_refine_diff_density_rms 0.072
_refine_ls_extinction_method none
_refine_ls_goodness_of_fit_ref 1.032
_refine_ls_hydrogen_treatment constr
_refine_ls_matrix_type full
_refine_ls_number_parameters 1064
_refine_ls_number_reflns 12927
_refine_ls_number_restraints 7
_refine_ls_restrained_S_all 1.032
_refine_ls_R_factor_all 0.0855
_refine_ls_R_factor_gt 0.0559
_refine_ls_shift/su_max 0.001
_refine_ls_shift/su_mean 0.000
_refine_ls_structure_factor_coef Fsqd
_refine_ls_weighting_details 'calc w=1/[\s^2^(Fo^2^)+(0.0829P)^2^+1.3833P] where P=(Fo^2^+2Fc^2^)/3'
_refine_ls_weighting_scheme calc
_refine_ls_wR_factor_gt 0.1429
_refine_ls_wR_factor_ref 0.1618
_reflns_number_gt 8824
_reflns_number_total 12927
_reflns_threshold_expression >2sigma(I)
_cod_data_source_file cm5b00754_si_003.cif
_cod_data_source_block 2
_cod_depositor_comments
;
The following automatic conversions were performed:

data item '_symmetry_cell_setting' value 'Triclinic' was changed to
'triclinic' in accordance with the
/home/saulius/struct/COD-crude-data/automatic-downloads/DataCite-retrospective/ACS/depositions/lib/dictionaries/cif_core.dic
dictionary named 'cif_core.dic' version 2.4.2 last updated on
2011-04-26.

Automatic conversion script
Id: cif_fix_values 6909 2019-04-08 15:41:33Z antanas 
;
_cod_original_cell_volume 3532.5(7)
_cod_original_sg_symbol_H-M P-1
_cod_original_formula_sum 'C71 H56.20 Cu3 F9 N8 O15.10 S3'
_cod_database_code 4003150

loop_
_symmetry_equiv_pos_as_xyz
'x, y, z'
'-x, -y, -z'

loop_
_atom_site_label
_atom_site_type_symbol
_atom_site_fract_x
_atom_site_fract_y
_atom_site_fract_z
_atom_site_U_iso_or_equiv
_atom_site_adp_type
_atom_site_occupancy
_atom_site_symmetry_multiplicity
_atom_site_calc_flag
_atom_site_refinement_flags
_atom_site_disorder_assembly
_atom_site_disorder_group
N3 N -0.1016(3) -0.3535(2) 0.53533(19) 0.0489(9) Uani 1 1 d . . .
N6 N 0.3204(3) 0.3838(3) 1.3165(2) 0.0618(10) Uani 1 1 d . . .
N7 N 0.2703(3) 1.0458(2) 1.0209(2) 0.0495(9) Uani 1 1 d . . .
O13 O 0.0420(4) 0.2267(3) 1.2419(2) 0.1115(15) Uani 1 1 d . . .
O14 O 0.1503(3) 0.1940(2) 1.1372(2) 0.0853(11) Uani 1 1 d . . .
S1 S 0.04821(10) 0.19171(8) 1.16741(7) 0.0606(3) Uani 1 1 d . . .
C1 C -0.1157(4) -0.3239(3) 0.4685(3) 0.0657(14) Uani 1 1 d . . .
H1 H -0.1204 -0.3640 0.4267 0.079 Uiso 1 1 calc R . .
C2 C -0.1240(4) -0.2388(3) 0.4560(2) 0.0636(13) Uani 1 1 d . . .
H2 H -0.1340 -0.2230 0.4068 0.076 Uiso 1 1 calc R . .
C3 C -0.1177(3) -0.1753(2) 0.5156(2) 0.0376(8) Uani 1 1 d . . .
C4 C -0.1027(4) -0.2063(3) 0.5859(2) 0.0560(12) Uani 1 1 d . . .
H4 H -0.0972 -0.1678 0.6288 0.067 Uiso 1 1 calc R . .
C5 C -0.0958(4) -0.2933(3) 0.5928(2) 0.0584(12) Uani 1 1 d . . .
H5 H -0.0865 -0.3115 0.6412 0.070 Uiso 1 1 calc R . .
C6 C -0.1304(3) -0.0822(2) 0.5052(2) 0.0357(8) Uani 1 1 d . . .
C7 C -0.1471(3) -0.0530(2) 0.4342(2) 0.0422(9) Uani 1 1 d . . .
H7 H -0.1491 -0.0925 0.3921 0.051 Uiso 1 1 calc R . .
C8 C -0.1608(3) 0.0326(2) 0.4243(2) 0.0431(9) Uani 1 1 d . . .
H8 H -0.1707 0.0505 0.3759 0.052 Uiso 1 1 calc R . .
C9 C -0.1598(3) 0.0926(2) 0.4867(2) 0.0355(8) Uani 1 1 d . . .
C10 C -0.1485(3) 0.0651(2) 0.5600(2) 0.0339(8) Uani 1 1 d . . .
C11 C -0.1306(3) -0.0214(2) 0.5670(2) 0.0334(8) Uani 1 1 d . . .
H11 H -0.1182 -0.0395 0.6150 0.040 Uiso 1 1 calc R . .
C12 C -0.2104(4) 0.2046(2) 0.4133(2) 0.0535(11) Uani 1 1 d . . .
H12A H -0.2733 0.1685 0.3991 0.064 Uiso 1 1 calc R . .
H12B H -0.1615 0.1983 0.3728 0.064 Uiso 1 1 calc R . .
C13 C -0.2332(3) 0.2971(2) 0.4257(2) 0.0460(10) Uani 1 1 d . . .
C14 C -0.3098(4) 0.3300(3) 0.3831(3) 0.0600(13) Uani 1 1 d . . .
H14 H -0.3485 0.2942 0.3469 0.072 Uiso 1 1 calc R . .
C15 C -0.3273(4) 0.4162(3) 0.3953(3) 0.0712(15) Uani 1 1 d . . .
H15 H -0.3789 0.4391 0.3679 0.085 Uiso 1 1 calc R . .
C16 C -0.2689(4) 0.4682(3) 0.4479(3) 0.0619(13) Uani 1 1 d . . .
H16 H -0.2822 0.5263 0.4559 0.074 Uiso 1 1 calc R . .
C17 C -0.1779(3) 0.3539(2) 0.4772(2) 0.0473(10) Uani 1 1 d . . .
H17 H -0.1268 0.3321 0.5061 0.057 Uiso 1 1 calc R . .
C18 C -0.1560(3) 0.1239(2) 0.62928(19) 0.0325(8) Uani 1 1 d . . .
C19 C -0.0783(3) 0.1302(2) 0.6846(2) 0.0346(8) Uani 1 1 d . . .
H19 H -0.0192 0.1015 0.6749 0.042 Uiso 1 1 calc R . .
C20 C -0.0848(3) 0.1778(2) 0.75421(19) 0.0332(8) Uani 1 1 d . . .
C21 C -0.1726(3) 0.2215(2) 0.7669(2) 0.0383(9) Uani 1 1 d . . .
H21 H -0.1787 0.2541 0.8126 0.046 Uiso 1 1 calc R . .
C22 C -0.2513(3) 0.2178(2) 0.7133(2) 0.0409(9) Uani 1 1 d . . .
H22 H -0.3092 0.2481 0.7229 0.049 Uiso 1 1 calc R . .
C23 C -0.2443(3) 0.1688(2) 0.6450(2) 0.0359(8) Uani 1 1 d . . .
C24 C -0.0011(3) 0.1799(2) 0.8122(2) 0.0355(8) Uani 1 1 d . . .
C25 C -0.0240(3) 0.1775(2) 0.8888(2) 0.0422(9) Uani 1 1 d . . .
H25 H -0.0922 0.1748 0.9044 0.051 Uiso 1 1 calc R . .
C26 C 0.0558(4) 0.1792(3) 0.9410(2) 0.0488(10) Uani 1 1 d . . .
H26 H 0.0388 0.1772 0.9917 0.059 Uiso 1 1 calc R . .
C27 C 0.1771(3) 0.1857(3) 0.8506(3) 0.0532(11) Uani 1 1 d . . .
H27 H 0.2460 0.1886 0.8366 0.064 Uiso 1 1 calc R . .
C28 C 0.1023(3) 0.1839(3) 0.7945(2) 0.0507(10) Uani 1 1 d . . .
H28 H 0.1216 0.1855 0.7442 0.061 Uiso 1 1 calc R . .
C29 C -0.4061(3) 0.2096(3) 0.6001(2) 0.0518(11) Uani 1 1 d . . .
H29A H -0.3824 0.2701 0.5950 0.062 Uiso 1 1 calc R . .
H29B H -0.4354 0.2048 0.6499 0.062 Uiso 1 1 calc R . .
C30 C -0.4856(3) 0.1799(3) 0.5407(2) 0.0439(9) Uani 1 1 d . . .
C31 C -0.5157(3) 0.2345(3) 0.4882(2) 0.0507(10) Uani 1 1 d . . .
H31 H -0.4850 0.2912 0.4906 0.061 Uiso 1 1 calc R . .
C32 C -0.6307(3) 0.1290(3) 0.4319(3) 0.0572(12) Uani 1 1 d . . .
H32 H -0.6788 0.1102 0.3936 0.069 Uiso 1 1 calc R . .
C33 C -0.6083(3) 0.0719(3) 0.4834(3) 0.0600(12) Uani 1 1 d . . .
H33 H -0.6422 0.0164 0.4812 0.072 Uiso 1 1 calc R . .
C34 C -0.5353(3) 0.0974(3) 0.5384(3) 0.0540(11) Uani 1 1 d . . .
H34 H -0.5192 0.0593 0.5743 0.065 Uiso 1 1 calc R . .
C35 C 0.4595(3) 0.2198(3) 1.0798(3) 0.0522(11) Uani 1 1 d . . .
H35 H 0.4609 0.1597 1.0767 0.063 Uiso 1 1 calc R . .
C36 C 0.5376(3) 0.2696(3) 1.1184(3) 0.0619(13) Uani 1 1 d . . .
H36 H 0.5912 0.2434 1.1406 0.074 Uiso 1 1 calc R . .
C37 C 0.5364(3) 0.3581(3) 1.1242(3) 0.0542(12) Uani 1 1 d . . .
H37 H 0.5888 0.3925 1.1509 0.065 Uiso 1 1 calc R . .
C38 C 0.4563(3) 0.3966(2) 1.0899(2) 0.0389(9) Uani 1 1 d . . .
C39 C 0.3821(3) 0.3417(2) 1.0508(2) 0.0394(9) Uani 1 1 d . . .
H39 H 0.3296 0.3665 1.0259 0.047 Uiso 1 1 calc R . .
C40 C 0.4562(3) 0.4935(2) 1.0969(2) 0.0428(9) Uani 1 1 d . . .
H40A H 0.4467 0.5135 1.1493 0.051 Uiso 1 1 calc R . .
H40B H 0.5218 0.5199 1.0806 0.051 Uiso 1 1 calc R . .
C41 C 0.3548(3) 0.6035(2) 1.0555(2) 0.0377(9) Uani 1 1 d . . .
C42 C 0.4183(3) 0.6702(2) 1.0923(2) 0.0438(9) Uani 1 1 d . . .
H42 H 0.4762 0.6576 1.1195 0.053 Uiso 1 1 calc R . .
C43 C 0.3954(3) 0.7554(2) 1.0885(2) 0.0444(9) Uani 1 1 d . . .
H43 H 0.4379 0.7997 1.1140 0.053 Uiso 1 1 calc R . .
C44 C 0.3104(3) 0.7763(2) 1.0475(2) 0.0368(8) Uani 1 1 d . . .
C45 C 0.2445(3) 0.7083(2) 1.0128(2) 0.0355(8) Uani 1 1 d . . .
H45 H 0.1864 0.7214 0.9859 0.043 Uiso 1 1 calc R . .
C46 C 0.2638(3) 0.6220(2) 1.0174(2) 0.0344(8) Uani 1 1 d . . .
C47 C 0.2933(3) 0.8691(2) 1.0389(2) 0.0389(9) Uani 1 1 d . . .
C48 C 0.3147(3) 0.9327(3) 1.0974(2) 0.0494(10) Uani 1 1 d . . .
H48 H 0.3378 0.9174 1.1442 0.059 Uiso 1 1 calc R . .
C49 C 0.3019(3) 1.0180(3) 1.0861(2) 0.0513(11) Uani 1 1 d . . .
H49 H 0.3163 1.0591 1.1266 0.062 Uiso 1 1 calc R . .
C50 C 0.2474(4) 0.9838(3) 0.9655(3) 0.0571(12) Uani 1 1 d . . .
H50 H 0.2232 1.0008 0.9196 0.068 Uiso 1 1 calc R . .
C51 C 0.2572(4) 0.8973(3) 0.9715(2) 0.0541(11) Uani 1 1 d . . .
H51 H 0.2397 0.8574 0.9307 0.065 Uiso 1 1 calc R . .
C52 C 0.1921(3) 0.5499(2) 0.9824(2) 0.0340(8) Uani 1 1 d . . .
C53 C 0.1505(3) 0.4834(2) 1.0256(2) 0.0373(9) Uani 1 1 d . . .
C54 C 0.0864(3) 0.4149(2) 0.9917(2) 0.0419(9) Uani 1 1 d . . .
H54 H 0.0613 0.3694 1.0199 0.050 Uiso 1 1 calc R . .
C55 C 0.0601(3) 0.4146(2) 0.9160(2) 0.0428(9) Uani 1 1 d . . .
H55 H 0.0169 0.3685 0.8937 0.051 Uiso 1 1 calc R . .
C56 C 0.0966(3) 0.4813(2) 0.8719(2) 0.0353(8) Uani 1 1 d . . .
C57 C 0.1632(3) 0.5476(2) 0.9071(2) 0.0351(8) Uani 1 1 d . . .
H57 H 0.1894 0.5923 0.8785 0.042 Uiso 1 1 calc R . .
C58 C 0.0627(3) 0.4832(2) 0.7921(2) 0.0362(8) Uani 1 1 d . . .
C59 C 0.0867(3) 0.5542(3) 0.7505(2) 0.0527(11) Uani 1 1 d . . .
H59 H 0.1300 0.6008 0.7718 0.063 Uiso 1 1 calc R . .
C60 C 0.0480(3) 0.5576(3) 0.6784(2) 0.0533(11) Uani 1 1 d . . .
H60 H 0.0662 0.6071 0.6529 0.064 Uiso 1 1 calc R . .
C61 C -0.0328(4) 0.4231(3) 0.6811(2) 0.0572(12) Uani 1 1 d . . .
H61 H -0.0724 0.3758 0.6573 0.069 Uiso 1 1 calc R . .
C62 C 0.0029(4) 0.4157(3) 0.7531(2) 0.0535(11) Uani 1 1 d . . .
H62 H -0.0132 0.3643 0.7763 0.064 Uiso 1 1 calc R . .
C63 C 0.2635(4) 0.3716(3) 1.2513(2) 0.0570(12) Uani 1 1 d . . .
H63 H 0.2481 0.3150 1.2305 0.068 Uiso 1 1 calc R . .
C64 C 0.2276(3) 0.4387(3) 1.2145(2) 0.0436(9) Uani 1 1 d . . .
C65 C 0.2531(4) 0.5219(3) 1.2454(3) 0.0744(15) Uani 1 1 d . . .
H65 H 0.2327 0.5694 1.2213 0.089 Uiso 1 1 calc R . .
C66 C 0.3084(6) 0.5339(4) 1.3117(4) 0.108(2) Uani 1 1 d . . .
H66 H 0.3245 0.5898 1.3339 0.129 Uiso 1 1 calc R . .
C67 C 0.3398(5) 0.4647(4) 1.3454(3) 0.0813(17) Uani 1 1 d . . .
H67 H 0.3768 0.4744 1.3910 0.098 Uiso 1 1 calc R . .
C68 C 0.5894(7) -0.0405(6) 0.2358(5) 0.109(2) Uani 1 1 d . . .
C69 C 0.0122(6) 0.0771(4) 1.1709(5) 0.096(2) Uani 1 1 d . . .
C71 C 0.1625(3) 0.4185(3) 1.1432(2) 0.0428(9) Uani 1 1 d . . .
H71A H 0.1856 0.3683 1.1143 0.051 Uiso 1 1 calc R . .
H71B H 0.0905 0.4060 1.1557 0.051 Uiso 1 1 calc R . .
C70A C 0.6789(13) 0.6538(12) 0.2786(10) 0.113(5) Uani 0.575(6) 1 d PU A 1
C70B C 0.6763(13) 0.6004(13) 0.2531(10) 0.078(5) Uani 0.425(6) 1 d P A 2
Cu1 Cu 0.26544(4) 0.17593(3) 1.00083(3) 0.05123(17) Uani 1 1 d . . .
Cu2 Cu -0.09659(5) 0.51867(3) 0.55353(3) 0.05348(17) Uani 1 1 d . . .
Cu3 Cu -0.63595(5) 0.28739(4) 0.36523(4) 0.0704(2) Uani 1 1 d . . .
F1 F 0.6755(6) -0.0586(5) 0.2650(5) 0.264(5) Uani 1 1 d . . .
F2 F 0.5124(7) -0.0911(4) 0.2587(4) 0.215(3) Uani 1 1 d . . .
F3 F 0.5887(4) -0.0585(4) 0.1651(3) 0.171(2) Uani 1 1 d . . .
F4 F 0.0765(4) 0.0416(3) 1.2152(3) 0.176(2) Uani 1 1 d . . .
F5 F -0.0796(4) 0.0614(3) 1.1972(3) 0.164(2) Uani 1 1 d . . .
F6 F 0.0125(4) 0.0358(3) 1.1044(3) 0.1434(17) Uani 1 1 d . . .
F7 F 0.6905(16) 0.7400(15) 0.3066(17) 0.131(6) Uani 0.575(6) 1 d PU A 1
F8 F 0.7588(14) 0.6249(15) 0.2996(14) 0.198(10) Uani 0.575(6) 1 d P A 1
F9 F 0.6902(18) 0.6570(15) 0.2043(12) 0.199(10) Uani 0.575(6) 1 d P A 1
F7' F 0.6170(14) 0.5212(11) 0.2439(8) 0.128(6) Uani 0.425(6) 1 d P A 2
F8' F 0.7574(16) 0.5834(19) 0.2970(14) 0.155(10) Uani 0.425(6) 1 d P A 2
F9' F 0.6847(16) 0.6268(19) 0.1853(15) 0.134(8) Uani 0.425(6) 1 d P A 2
N1 N -0.1924(3) 0.4382(2) 0.48881(19) 0.0532(9) Uani 1 1 d . . .
N2 N -0.5876(3) 0.2103(2) 0.43327(19) 0.0511(9) Uani 1 1 d . . .
N4 N 0.1557(3) 0.1834(2) 0.92413(19) 0.0446(8) Uani 1 1 d . . .
N5 N 0.3806(2) 0.25431(19) 1.04617(18) 0.0407(8) Uani 1 1 d . . .
N8 N -0.0144(3) 0.4941(2) 0.64257(18) 0.0458(8) Uani 1 1 d . . .
O1 O -0.3217(2) 0.15673(17) 0.59158(14) 0.0450(7) Uani 1 1 d . . .
O2 O -0.1684(2) 0.17872(16) 0.48132(14) 0.0451(7) Uani 1 1 d . . .
O3 O 0.3742(2) 0.51791(15) 1.05082(16) 0.0467(7) Uani 1 1 d . . .
O4 O 0.1745(2) 0.49294(16) 1.10089(14) 0.0467(7) Uani 1 1 d . . .
O5 O -0.6929(4) 0.1730(3) 0.2684(2) 0.1163(17) Uani 1 1 d . . .
H1O5 H -0.7326 0.1773 0.2305 0.140 Uiso 1 1 d R . .
H2O5 H -0.6421 0.1458 0.2529 0.140 Uiso 1 1 d R . .
O9 O 0.4722(4) 0.0790(4) 0.2299(4) 0.165(3) Uani 1 1 d . . .
O10 O 0.5734(4) 0.0747(3) 0.3440(2) 0.1120(15) Uani 1 1 d . . .
O11 O 0.6537(6) 0.1157(5) 0.2330(4) 0.203(3) Uani 1 1 d . . .
O12 O -0.0273(3) 0.2190(2) 1.1169(2) 0.0796(10) Uani 1 1 d . . .
O15 O 0.7835(3) 0.2567(3) 0.2067(3) 0.1270(18) Uani 1 1 d . . .
H15A H 0.7445 0.2107 0.2120 0.152 Uiso 1 1 d R . .
H15B H 0.8387 0.2417 0.1860 0.152 Uiso 1 1 d R . .
O16 O 0.500(3) 0.530(2) 0.505(2) 0.072(11) Uani 0.10 1 d P . .
H16A H 0.5319 0.5562 0.4705 0.086 Uiso 0.10 1 d PR . .
H16B H 0.4721 0.5687 0.5331 0.086 Uiso 0.10 1 d PR . .
S2 S 0.5562(2) 0.60572(16) 0.30241(13) 0.0629(10) Uani 0.575(6) 1 d P A 1
O17 O 0.5595(8) 0.5221(8) 0.2672(6) 0.086(3) Uani 0.575(6) 1 d P A 1
O18 O 0.4942(18) 0.6576(13) 0.2729(14) 0.100(4) Uani 0.575(6) 1 d P A 1
O19 O 0.5554(10) 0.6096(10) 0.3820(8) 0.084(3) Uani 0.575(6) 1 d P A 1
O17' O 0.678(3) 0.750(2) 0.325(3) 0.139(14) Uani 0.425(6) 1 d P A 2
O18' O 0.510(3) 0.6888(18) 0.2618(18) 0.130(11) Uani 0.425(6) 1 d P A 2
O19' O 0.5966(15) 0.6273(16) 0.3807(14) 0.102(7) Uani 0.425(6) 1 d PU A 2
S2' S 0.6117(3) 0.6736(3) 0.3108(2) 0.0740(17) Uani 0.425(6) 1 d P A 2
S3 S 0.56851(12) 0.07054(9) 0.26362(9) 0.0774(4) Uani 1 1 d . . .

loop_
_atom_site_aniso_label
_atom_site_aniso_U_11
_atom_site_aniso_U_22
_atom_site_aniso_U_33
_atom_site_aniso_U_23
_atom_site_aniso_U_13
_atom_site_aniso_U_12
N3 0.075(2) 0.0329(17) 0.0382(19) 0.0004(14) -0.0130(17) 0.0070(16)
N6 0.067(2) 0.067(3) 0.053(2) 0.021(2) -0.0188(19) 0.005(2)
N7 0.062(2) 0.0312(17) 0.055(2) 0.0028(15) -0.0242(17) 0.0046(15)
O13 0.168(4) 0.107(3) 0.053(2) -0.013(2) -0.010(3) -0.006(3)
O14 0.064(2) 0.070(2) 0.120(3) 0.003(2) -0.007(2) 0.0010(18)
S1 0.0775(9) 0.0544(7) 0.0479(7) 0.0030(5) -0.0150(6) -0.0040(6)
C1 0.121(4) 0.036(2) 0.040(3) -0.0039(18) -0.007(3) 0.010(3)
C2 0.119(4) 0.044(2) 0.029(2) 0.0011(18) -0.009(2) 0.016(3)
C3 0.043(2) 0.0328(19) 0.037(2) -0.0010(15) -0.0033(17) 0.0073(16)
C4 0.094(3) 0.040(2) 0.034(2) -0.0074(17) -0.015(2) 0.019(2)
C5 0.099(4) 0.039(2) 0.038(2) 0.0028(18) -0.017(2) 0.015(2)
C6 0.039(2) 0.0322(19) 0.036(2) -0.0006(15) -0.0041(16) 0.0048(16)
C7 0.059(3) 0.033(2) 0.034(2) -0.0025(16) -0.0035(18) 0.0101(18)
C8 0.060(3) 0.042(2) 0.028(2) 0.0035(16) -0.0049(18) 0.0084(19)
C9 0.045(2) 0.0293(18) 0.033(2) 0.0047(15) -0.0083(16) 0.0057(16)
C10 0.0330(19) 0.0310(18) 0.037(2) -0.0001(15) -0.0123(16) 0.0047(15)
C11 0.036(2) 0.0317(18) 0.032(2) 0.0019(15) -0.0078(15) 0.0059(15)
C12 0.085(3) 0.035(2) 0.040(2) 0.0049(17) -0.026(2) 0.004(2)
C13 0.063(3) 0.036(2) 0.040(2) 0.0110(17) -0.0096(19) 0.0001(19)
C14 0.075(3) 0.044(2) 0.061(3) 0.011(2) -0.034(2) -0.002(2)
C15 0.082(3) 0.056(3) 0.078(4) 0.019(3) -0.037(3) 0.012(3)
C16 0.085(3) 0.038(2) 0.064(3) 0.008(2) -0.027(3) 0.011(2)
C17 0.068(3) 0.033(2) 0.042(2) 0.0079(17) -0.021(2) 0.0042(19)
C18 0.043(2) 0.0259(17) 0.0285(19) 0.0030(14) -0.0097(15) 0.0017(15)
C19 0.039(2) 0.0301(18) 0.036(2) 0.0031(15) -0.0078(16) 0.0072(15)
C20 0.039(2) 0.0288(18) 0.031(2) 0.0029(14) -0.0086(15) 0.0009(15)
C21 0.048(2) 0.034(2) 0.032(2) -0.0018(15) -0.0050(17) 0.0055(17)
C22 0.045(2) 0.039(2) 0.039(2) -0.0011(17) -0.0087(17) 0.0127(17)
C23 0.039(2) 0.0322(19) 0.036(2) 0.0020(15) -0.0121(16) 0.0060(16)
C24 0.043(2) 0.0292(18) 0.035(2) 0.0023(15) -0.0111(16) 0.0044(15)
C25 0.045(2) 0.047(2) 0.034(2) 0.0055(17) -0.0051(17) 0.0020(18)
C26 0.065(3) 0.047(2) 0.034(2) 0.0085(17) -0.011(2) 0.003(2)
C27 0.042(2) 0.062(3) 0.055(3) 0.004(2) -0.010(2) 0.009(2)
C28 0.049(3) 0.068(3) 0.035(2) 0.0014(19) -0.0092(19) 0.006(2)
C29 0.051(3) 0.054(3) 0.051(3) -0.006(2) -0.021(2) 0.021(2)
C30 0.040(2) 0.047(2) 0.046(2) 0.0009(18) -0.0075(18) 0.0144(18)
C31 0.050(2) 0.049(2) 0.054(3) 0.010(2) -0.013(2) 0.0036(19)
C32 0.042(2) 0.069(3) 0.060(3) 0.007(2) -0.019(2) 0.002(2)
C33 0.048(3) 0.055(3) 0.076(3) 0.012(2) -0.010(2) -0.001(2)
C34 0.051(3) 0.058(3) 0.057(3) 0.018(2) -0.008(2) 0.012(2)
C35 0.050(2) 0.038(2) 0.070(3) 0.010(2) -0.018(2) 0.0137(19)
C36 0.049(3) 0.051(3) 0.088(4) 0.019(2) -0.028(2) 0.015(2)
C37 0.038(2) 0.044(2) 0.080(3) 0.010(2) -0.028(2) 0.0022(18)
C38 0.036(2) 0.037(2) 0.045(2) 0.0078(16) -0.0080(17) 0.0054(16)
C39 0.037(2) 0.037(2) 0.046(2) 0.0121(17) -0.0076(17) 0.0100(17)
C40 0.040(2) 0.036(2) 0.053(2) 0.0044(17) -0.0167(18) 0.0056(17)
C41 0.044(2) 0.0316(19) 0.038(2) 0.0032(15) -0.0103(17) 0.0071(16)
C42 0.045(2) 0.038(2) 0.048(2) 0.0027(17) -0.0224(18) 0.0037(17)
C43 0.051(2) 0.034(2) 0.046(2) 0.0018(17) -0.0154(19) -0.0024(18)
C44 0.045(2) 0.0294(18) 0.036(2) 0.0035(15) -0.0065(17) 0.0033(16)
C45 0.038(2) 0.0320(18) 0.037(2) 0.0051(15) -0.0102(16) 0.0031(15)
C46 0.039(2) 0.0300(18) 0.034(2) 0.0044(15) -0.0088(16) 0.0012(15)
C47 0.043(2) 0.0300(19) 0.043(2) 0.0057(16) -0.0083(17) 0.0008(16)
C48 0.063(3) 0.039(2) 0.045(2) 0.0030(18) -0.020(2) 0.0014(19)
C49 0.069(3) 0.038(2) 0.046(2) -0.0050(18) -0.018(2) 0.005(2)
C50 0.081(3) 0.036(2) 0.054(3) 0.0051(19) -0.034(2) 0.005(2)
C51 0.075(3) 0.035(2) 0.051(3) -0.0019(18) -0.026(2) -0.001(2)
C52 0.037(2) 0.0280(18) 0.038(2) 0.0050(15) -0.0078(16) 0.0040(15)
C53 0.045(2) 0.0315(19) 0.036(2) 0.0072(15) -0.0114(17) 0.0054(16)
C54 0.052(2) 0.033(2) 0.041(2) 0.0127(16) -0.0092(18) -0.0021(17)
C55 0.052(2) 0.033(2) 0.042(2) 0.0044(16) -0.0139(18) -0.0059(17)
C56 0.043(2) 0.0272(18) 0.036(2) 0.0045(15) -0.0089(16) 0.0024(16)
C57 0.041(2) 0.0294(18) 0.035(2) 0.0104(15) -0.0066(16) 0.0009(16)
C58 0.039(2) 0.0346(19) 0.035(2) 0.0035(15) -0.0094(16) 0.0037(16)
C59 0.069(3) 0.045(2) 0.040(2) 0.0095(18) -0.019(2) -0.017(2)
C60 0.070(3) 0.049(2) 0.040(2) 0.0138(19) -0.010(2) -0.007(2)
C61 0.086(3) 0.033(2) 0.049(3) -0.0009(18) -0.027(2) -0.006(2)
C62 0.076(3) 0.032(2) 0.051(3) 0.0102(18) -0.024(2) -0.004(2)
C63 0.066(3) 0.054(3) 0.050(3) 0.015(2) -0.019(2) -0.003(2)
C64 0.049(2) 0.047(2) 0.035(2) 0.0086(17) -0.0029(18) 0.0050(19)
C65 0.114(4) 0.052(3) 0.057(3) 0.003(2) -0.031(3) 0.017(3)
C66 0.175(7) 0.063(4) 0.083(4) -0.018(3) -0.062(4) 0.025(4)
C67 0.114(5) 0.075(4) 0.053(3) 0.000(3) -0.040(3) 0.009(3)
C68 0.118(6) 0.113(6) 0.097(6) -0.003(5) -0.012(5) 0.025(5)
C69 0.108(5) 0.066(4) 0.112(6) 0.034(4) -0.020(4) -0.017(4)
C71 0.048(2) 0.043(2) 0.039(2) 0.0140(17) -0.0047(18) 0.0028(18)
C70A 0.123(13) 0.112(10) 0.116(13) 0.010(9) 0.049(10) 0.068(10)
C70B 0.081(11) 0.095(13) 0.062(10) -0.017(9) -0.006(8) 0.053(10)
Cu1 0.0597(3) 0.0387(3) 0.0546(3) 0.0013(2) -0.0280(3) 0.0065(2)
Cu2 0.0818(4) 0.0367(3) 0.0412(3) 0.0001(2) -0.0213(3) 0.0062(3)
Cu3 0.0725(4) 0.0804(4) 0.0621(4) 0.0277(3) -0.0233(3) 0.0136(3)
F1 0.265(8) 0.227(7) 0.301(9) -0.114(6) -0.160(7) 0.171(7)
F2 0.333(9) 0.115(4) 0.181(6) 0.035(4) -0.022(6) -0.092(5)
F3 0.170(5) 0.210(6) 0.121(4) -0.068(4) 0.017(3) 0.003(4)
F4 0.201(5) 0.103(3) 0.229(6) 0.096(4) -0.086(4) -0.014(3)
F5 0.152(4) 0.130(4) 0.204(5) 0.057(4) 0.022(4) -0.059(3)
F6 0.174(4) 0.069(2) 0.176(5) -0.036(3) -0.025(4) -0.016(3)
F7 0.105(8) 0.118(10) 0.163(15) -0.004(9) 0.016(8) -0.030(8)
F8 0.103(9) 0.208(19) 0.286(19) 0.016(12) -0.085(10) 0.042(9)
F9 0.244(17) 0.23(2) 0.113(13) 0.050(15) 0.051(10) -0.069(13)
F7' 0.199(18) 0.085(8) 0.098(10) -0.024(7) -0.021(10) 0.038(11)
F8' 0.072(8) 0.25(3) 0.169(14) 0.092(16) 0.032(9) 0.078(12)
F9' 0.113(10) 0.191(18) 0.097(13) -0.019(10) 0.028(8) 0.029(11)
N1 0.078(3) 0.0353(18) 0.046(2) 0.0059(15) -0.0210(18) 0.0056(17)
N2 0.050(2) 0.057(2) 0.048(2) 0.0139(17) -0.0185(16) 0.0068(17)
N4 0.055(2) 0.0384(18) 0.040(2) 0.0039(14) -0.0219(16) 0.0067(15)
N5 0.0399(18) 0.0329(17) 0.050(2) 0.0036(14) -0.0137(15) 0.0060(14)
N8 0.060(2) 0.0383(18) 0.0385(19) 0.0032(14) -0.0156(16) 0.0028(16)
O1 0.0430(15) 0.0508(16) 0.0410(16) -0.0077(12) -0.0183(12) 0.0150(12)
O2 0.0681(18) 0.0315(14) 0.0353(15) 0.0026(11) -0.0189(13) 0.0049(12)
O3 0.0509(16) 0.0293(13) 0.0595(18) 0.0013(12) -0.0269(13) 0.0078(12)
O4 0.0676(18) 0.0369(14) 0.0351(15) 0.0132(11) -0.0169(13) -0.0046(13)
O5 0.154(4) 0.112(3) 0.087(3) -0.023(2) -0.053(3) 0.069(3)
O9 0.140(5) 0.168(5) 0.188(6) -0.046(4) -0.091(4) 0.079(4)
O10 0.116(3) 0.139(4) 0.074(3) -0.023(3) -0.012(2) -0.003(3)
O11 0.208(7) 0.187(7) 0.202(7) 0.073(5) 0.010(5) -0.115(6)
O12 0.085(2) 0.086(3) 0.070(2) 0.0130(19) -0.0165(19) 0.016(2)
O15 0.088(3) 0.080(3) 0.208(6) -0.014(3) 0.018(3) -0.004(2)
O16 0.07(2) 0.07(3) 0.08(2) 0.02(3) 0.007(17) 0.04(3)
S2 0.0767(17) 0.0569(18) 0.0563(15) 0.0004(10) -0.0128(11) 0.0177(13)
O17 0.111(8) 0.082(6) 0.067(6) -0.012(5) -0.021(5) 0.033(6)
O18 0.118(8) 0.102(11) 0.093(9) 0.029(7) -0.018(6) 0.069(8)
O19 0.099(9) 0.102(8) 0.050(5) -0.012(5) -0.007(6) 0.015(7)
O17' 0.19(3) 0.062(9) 0.16(2) -0.020(12) -0.06(2) 0.016(13)
O18' 0.21(2) 0.13(2) 0.071(11) 0.010(12) -0.021(12) 0.12(2)
O19' 0.120(11) 0.110(9) 0.078(8) 0.014(6) 0.010(8) 0.011(8)
S2' 0.072(3) 0.082(3) 0.069(2) -0.0065(18) -0.0071(18) 0.023(2)
S3 0.0800(10) 0.0677(9) 0.0847(11) 0.0118(7) -0.0163(8) 0.0048(7)

loop_
_atom_type_symbol
_atom_type_description
_atom_type_scat_dispersion_real
_atom_type_scat_dispersion_imag
_atom_type_scat_source
C C 0.0033 0.0016 'International Tables Vol C Tables 4.2.6.8 and 6.1.1.4'
H H 0.0000 0.0000 'International Tables Vol C Tables 4.2.6.8 and 6.1.1.4'
N N 0.0061 0.0033 'International Tables Vol C Tables 4.2.6.8 and 6.1.1.4'
O O 0.0106 0.0060 'International Tables Vol C Tables 4.2.6.8 and 6.1.1.4'
S S 0.1246 0.1234 'International Tables Vol C Tables 4.2.6.8 and 6.1.1.4'
Cu Cu 0.3201 1.2651 'International Tables Vol C Tables 4.2.6.8 and 6.1.1.4'
F F 0.0171 0.0103 'International Tables Vol C Tables 4.2.6.8 and 6.1.1.4'

loop_
_geom_angle_atom_site_label_1
_geom_angle_atom_site_label_2
_geom_angle_atom_site_label_3
_geom_angle
_geom_angle_site_symmetry_1
_geom_angle_site_symmetry_3
C1 N3 C5 114.8(3) . .
C1 N3 Cu2 124.3(3) . 1_545
C5 N3 Cu2 120.8(3) . 1_545
C67 N6 C63 117.1(4) . .
C67 N6 Cu3 122.3(3) . 1_656
C63 N6 Cu3 120.6(3) . 1_656
C49 N7 C50 115.5(3) . .
C49 N7 Cu1 123.9(3) . 1_565
C50 N7 Cu1 120.4(3) . 1_565
S1 O14 Cu1 144.3(2) . .
O13 S1 O12 114.1(3) . .
O13 S1 O14 115.5(3) . .
O12 S1 O14 113.7(2) . .
O13 S1 C69 105.3(3) . .
O12 S1 C69 103.3(3) . .
O14 S1 C69 103.2(3) . .
N3 C1 C2 124.8(4) . .
N3 C1 H1 117.6 . .
C2 C1 H1 117.6 . .
C1 C2 C3 120.8(4) . .
C1 C2 H2 119.6 . .
C3 C2 H2 119.6 . .
C4 C3 C2 114.5(3) . .
C4 C3 C6 122.6(3) . .
C2 C3 C6 122.8(3) . .
C5 C4 C3 120.4(4) . .
C5 C4 H4 119.8 . .
C3 C4 H4 119.8 . .
N3 C5 C4 124.6(4) . .
N3 C5 H5 117.7 . .
C4 C5 H5 117.7 . .
C7 C6 C11 117.2(3) . .
C7 C6 C3 121.6(3) . .
C11 C6 C3 121.1(3) . .
C8 C7 C6 121.9(3) . .
C8 C7 H7 119.0 . .
C6 C7 H7 119.0 . .
C7 C8 C9 120.0(3) . .
C7 C8 H8 120.0 . .
C9 C8 H8 120.0 . .
O2 C9 C8 123.6(3) . .
O2 C9 C10 116.4(3) . .
C8 C9 C10 120.1(3) . .
C11 C10 C9 117.6(3) . .
C11 C10 C18 119.4(3) . .
C9 C10 C18 122.9(3) . .
C10 C11 C6 122.9(3) . .
C10 C11 H11 118.5 . .
C6 C11 H11 118.5 . .
O2 C12 C13 108.2(3) . .
O2 C12 H12A 110.1 . .
C13 C12 H12A 110.1 . .
O2 C12 H12B 110.1 . .
C13 C12 H12B 110.1 . .
H12A C12 H12B 108.4 . .
C17 C13 C14 117.4(4) . .
C17 C13 C12 121.8(4) . .
C14 C13 C12 120.7(4) . .
C15 C14 C13 119.0(4) . .
C15 C14 H14 120.5 . .
C13 C14 H14 120.5 . .
C16 C15 C14 119.9(4) . .
C16 C15 H15 120.0 . .
C14 C15 H15 120.0 . .
N1 C16 C15 122.2(4) . .
N1 C16 H16 118.9 . .
C15 C16 H16 118.9 . .
N1 C17 C13 124.4(4) . .
N1 C17 H17 117.8 . .
C13 C17 H17 117.8 . .
C19 C18 C23 117.4(3) . .
C19 C18 C10 120.0(3) . .
C23 C18 C10 122.3(3) . .
C18 C19 C20 123.0(3) . .
C18 C19 H19 118.5 . .
C20 C19 H19 118.5 . .
C21 C20 C19 117.5(3) . .
C21 C20 C24 121.7(3) . .
C19 C20 C24 120.7(3) . .
C22 C21 C20 121.4(3) . .
C22 C21 H21 119.3 . .
C20 C21 H21 119.3 . .
C21 C22 C23 120.2(3) . .
C21 C22 H22 119.9 . .
C23 C22 H22 119.9 . .
O1 C23 C22 123.7(3) . .
O1 C23 C18 115.8(3) . .
C22 C23 C18 120.4(3) . .
C28 C24 C25 116.3(3) . .
C28 C24 C20 123.0(3) . .
C25 C24 C20 120.8(3) . .
C26 C25 C24 119.1(4) . .
C26 C25 H25 120.5 . .
C24 C25 H25 120.5 . .
N4 C26 C25 124.8(4) . .
N4 C26 H26 117.6 . .
C25 C26 H26 117.6 . .
N4 C27 C28 123.3(4) . .
N4 C27 H27 118.3 . .
C28 C27 H27 118.3 . .
C27 C28 C24 120.7(4) . .
C27 C28 H28 119.7 . .
C24 C28 H28 119.7 . .
O1 C29 C30 108.6(3) . .
O1 C29 H29A 110.0 . .
C30 C29 H29A 110.0 . .
O1 C29 H29B 110.0 . .
C30 C29 H29B 110.0 . .
H29A C29 H29B 108.3 . .
C31 C30 C34 117.4(4) . .
C31 C30 C29 121.4(4) . .
C34 C30 C29 121.1(4) . .
N2 C31 C30 123.5(4) . .
N2 C31 H31 118.3 . .
C30 C31 H31 118.3 . .
N2 C32 C33 123.6(4) . .
N2 C32 H32 118.2 . .
C33 C32 H32 118.2 . .
C32 C33 C34 118.9(4) . .
C32 C33 H33 120.5 . .
C34 C33 H33 120.5 . .
C33 C34 C30 119.8(4) . .
C33 C34 H34 120.1 . .
C30 C34 H34 120.1 . .
N5 C35 C36 122.7(4) . .
N5 C35 H35 118.7 . .
C36 C35 H35 118.7 . .
C35 C36 C37 119.6(4) . .
C35 C36 H36 120.2 . .
C37 C36 H36 120.2 . .
C36 C37 C38 119.6(4) . .
C36 C37 H37 120.2 . .
C38 C37 H37 120.2 . .
C39 C38 C37 116.9(3) . .
C39 C38 C40 124.2(3) . .
C37 C38 C40 118.9(3) . .
N5 C39 C38 124.2(3) . .
N5 C39 H39 117.9 . .
C38 C39 H39 117.9 . .
O3 C40 C38 108.7(3) . .
O3 C40 H40A 109.9 . .
C38 C40 H40A 109.9 . .
O3 C40 H40B 109.9 . .
C38 C40 H40B 109.9 . .
H40A C40 H40B 108.3 . .
O3 C41 C42 124.7(3) . .
O3 C41 C46 115.1(3) . .
C42 C41 C46 120.1(3) . .
C43 C42 C41 120.0(3) . .
C43 C42 H42 120.0 . .
C41 C42 H42 120.0 . .
C42 C43 C44 121.4(3) . .
C42 C43 H43 119.3 . .
C44 C43 H43 119.3 . .
C43 C44 C45 118.3(3) . .
C43 C44 C47 120.0(3) . .
C45 C44 C47 121.7(3) . .
C46 C45 C44 121.6(3) . .
C46 C45 H45 119.2 . .
C44 C45 H45 119.2 . .
C45 C46 C41 118.4(3) . .
C45 C46 C52 121.5(3) . .
C41 C46 C52 120.1(3) . .
C48 C47 C51 116.2(3) . .
C48 C47 C44 121.8(3) . .
C51 C47 C44 122.0(3) . .
C49 C48 C47 119.9(4) . .
C49 C48 H48 120.0 . .
C47 C48 H48 120.0 . .
N7 C49 C48 124.1(4) . .
N7 C49 H49 117.9 . .
C48 C49 H49 117.9 . .
N7 C50 C51 124.5(4) . .
N7 C50 H50 117.7 . .
C51 C50 H50 117.7 . .
C50 C51 C47 119.7(4) . .
C50 C51 H51 120.2 . .
C47 C51 H51 120.2 . .
C57 C52 C53 118.3(3) . .
C57 C52 C46 121.0(3) . .
C53 C52 C46 120.7(3) . .
O4 C53 C54 124.1(3) . .
O4 C53 C52 115.7(3) . .
C54 C53 C52 120.2(3) . .
C55 C54 C53 119.7(3) . .
C55 C54 H54 120.2 . .
C53 C54 H54 120.2 . .
C54 C55 C56 121.8(3) . .
C54 C55 H55 119.1 . .
C56 C55 H55 119.1 . .
C57 C56 C55 117.1(3) . .
C57 C56 C58 121.6(3) . .
C55 C56 C58 121.3(3) . .
C52 C57 C56 122.9(3) . .
C52 C57 H57 118.5 . .
C56 C57 H57 118.5 . .
C59 C58 C62 114.3(3) . .
C59 C58 C56 122.2(3) . .
C62 C58 C56 123.6(3) . .
C60 C59 C58 121.4(4) . .
C60 C59 H59 119.3 . .
C58 C59 H59 119.3 . .
N8 C60 C59 123.9(4) . .
N8 C60 H60 118.0 . .
C59 C60 H60 118.0 . .
N8 C61 C62 124.2(4) . .
N8 C61 H61 117.9 . .
C62 C61 H61 117.9 . .
C61 C62 C58 121.3(4) . .
C61 C62 H62 119.3 . .
C58 C62 H62 119.3 . .
N6 C63 C64 123.2(4) . .
N6 C63 H63 118.4 . .
C64 C63 H63 118.4 . .
C63 C64 C65 117.5(4) . .
C63 C64 C71 119.3(4) . .
C65 C64 C71 123.2(4) . .
C66 C65 C64 119.3(5) . .
C66 C65 H65 120.4 . .
C64 C65 H65 120.4 . .
C67 C66 C65 120.0(5) . .
C67 C66 H66 120.0 . .
C65 C66 H66 120.0 . .
N6 C67 C66 123.0(5) . .
N6 C67 H67 118.5 . .
C66 C67 H67 118.5 . .
F3 C68 F1 109.8(8) . .
F3 C68 F2 103.4(7) . .
F1 C68 F2 111.0(9) . .
F3 C68 S3 114.6(6) . .
F1 C68 S3 109.0(6) . .
F2 C68 S3 109.0(6) . .
F5 C69 F6 106.5(6) . .
F5 C69 F4 106.9(6) . .
F6 C69 F4 107.7(7) . .
F5 C69 S1 112.5(6) . .
F6 C69 S1 112.2(5) . .
F4 C69 S1 110.7(5) . .
O4 C71 C64 106.9(3) . .
O4 C71 H71A 110.4 . .
C64 C71 H71A 110.4 . .
O4 C71 H71B 110.4 . .
C64 C71 H71B 110.4 . .
H71A C71 H71B 108.6 . .
F8 C70A F9 103.6(18) . .
F8 C70A F7 103(2) . .
F9 C70A F7 104(2) . .
F8 C70A S2 121.2(15) . .
F9 C70A S2 112.7(17) . .
F7 C70A S2 110.1(12) . .
F9' C70B F8' 124.2(18) . .
F9' C70B F7' 104.8(18) . .
F8' C70B F7' 103.9(19) . .
F9' C70B S2' 110.3(15) . .
F8' C70B S2' 103.5(15) . .
F7' C70B S2' 109.6(13) . .
N5 Cu1 N4 136.14(13) . .
N5 Cu1 N7 115.23(12) . 1_545
N4 Cu1 N7 107.52(13) . 1_545
N5 Cu1 O14 90.95(12) . .
N4 Cu1 O14 100.65(13) . .
N7 Cu1 O14 87.24(13) 1_545 .
N8 Cu2 N1 128.80(13) . .
N8 Cu2 N3 115.58(13) . 1_565
N1 Cu2 N3 114.85(13) . 1_565
N2 Cu3 N6 166.72(17) . 1_454
N2 Cu3 O5 94.59(15) . .
N6 Cu3 O5 98.46(16) 1_454 .
C17 N1 C16 117.0(4) . .
C17 N1 Cu2 121.6(3) . .
C16 N1 Cu2 121.0(3) . .
C32 N2 C31 116.7(3) . .
C32 N2 Cu3 119.6(3) . .
C31 N2 Cu3 123.5(3) . .
C26 N4 C27 115.8(3) . .
C26 N4 Cu1 122.6(3) . .
C27 N4 Cu1 121.4(3) . .
C35 N5 C39 117.0(3) . .
C35 N5 Cu1 119.0(3) . .
C39 N5 Cu1 123.8(2) . .
C60 N8 C61 114.7(3) . .
C60 N8 Cu2 119.9(3) . .
C61 N8 Cu2 123.7(3) . .
C23 O1 C29 117.7(3) . .
C9 O2 C12 117.5(3) . .
C41 O3 C40 117.5(3) . .
C53 O4 C71 118.2(3) . .
Cu3 O5 H1O5 127.1 . .
Cu3 O5 H2O5 110.5 . .
H1O5 O5 H2O5 107.7 . .
H15A O15 H15B 107.7 . .
O16 O16 H16A 109.0 2_666 .
O16 O16 H16B 142.6 2_666 .
H16A O16 H16B 107.7 . .
O18 S2 O17 117.7(13) . .
O18 S2 O19 113.5(13) . .
O17 S2 O19 114.9(8) . .
O18 S2 C70A 101.5(11) . .
O17 S2 C70A 100.5(8) . .
O19 S2 C70A 105.7(8) . .
O17' S2' O19' 110(2) . .
O17' S2' O18' 113.0(19) . .
O19' S2' O18' 117.5(14) . .
O17' S2' C70B 108.1(18) . .
O19' S2' C70B 102.5(12) . .
O18' S2' C70B 104.1(13) . .
O11 S3 O9 116.6(5) . .
O11 S3 O10 112.4(4) . .
O9 S3 O10 117.0(4) . .
O11 S3 C68 102.0(5) . .
O9 S3 C68 102.0(4) . .
O10 S3 C68 104.1(4) . .

loop_
_geom_bond_atom_site_label_1
_geom_bond_atom_site_label_2
_geom_bond_distance
_geom_bond_site_symmetry_2
N3 C1 1.314(5) .
N3 C5 1.327(5) .
N3 Cu2 2.031(3) 1_545
N6 C67 1.321(6) .
N6 C63 1.356(5) .
N6 Cu3 1.896(4) 1_656
N7 C49 1.331(5) .
N7 C50 1.335(5) .
N7 Cu1 2.074(3) 1_565
O13 S1 1.397(4) .
O14 S1 1.435(4) .
O14 Cu1 2.866(4) .
S1 O12 1.427(3) .
S1 C69 1.800(6) .
C1 C2 1.363(6) .
C1 H1 0.9300 .
C2 C3 1.386(5) .
C2 H2 0.9300 .
C3 C4 1.382(5) .
C3 C6 1.488(5) .
C4 C5 1.370(6) .
C4 H4 0.9300 .
C5 H5 0.9300 .
C6 C7 1.384(5) .
C6 C11 1.392(5) .
C7 C8 1.372(5) .
C7 H7 0.9300 .
C8 C9 1.391(5) .
C8 H8 0.9300 .
C9 O2 1.356(4) .
C9 C10 1.404(5) .
C10 C11 1.390(5) .
C10 C18 1.483(5) .
C11 H11 0.9300 .
C12 O2 1.413(4) .
C12 C13 1.486(5) .
C12 H12A 0.9700 .
C12 H12B 0.9700 .
C13 C17 1.374(5) .
C13 C14 1.390(5) .
C14 C15 1.374(6) .
C14 H14 0.9300 .
C15 C16 1.365(6) .
C15 H15 0.9300 .
C16 N1 1.353(5) .
C16 H16 0.9300 .
C17 N1 1.335(5) .
C17 H17 0.9300 .
C18 C19 1.389(5) .
C18 C23 1.410(5) .
C19 C20 1.398(5) .
C19 H19 0.9300 .
C20 C21 1.386(5) .
C20 C24 1.481(5) .
C21 C22 1.380(5) .
C21 H21 0.9300 .
C22 C23 1.390(5) .
C22 H22 0.9300 .
C23 O1 1.363(4) .
C24 C28 1.379(6) .
C24 C25 1.395(5) .
C25 C26 1.376(5) .
C25 H25 0.9300 .
C26 N4 1.331(5) .
C26 H26 0.9300 .
C27 N4 1.338(5) .
C27 C28 1.376(5) .
C27 H27 0.9300 .
C28 H28 0.9300 .
C29 O1 1.424(4) .
C29 C30 1.485(5) .
C29 H29A 0.9700 .
C29 H29B 0.9700 .
C30 C31 1.373(5) .
C30 C34 1.378(6) .
C31 N2 1.351(5) .
C31 H31 0.9300 .
C32 N2 1.331(6) .
C32 C33 1.357(6) .
C32 H32 0.9300 .
C33 C34 1.365(6) .
C33 H33 0.9300 .
C34 H34 0.9300 .
C35 N5 1.343(4) .
C35 C36 1.366(6) .
C35 H35 0.9300 .
C36 C37 1.367(6) .
C36 H36 0.9300 .
C37 C38 1.393(5) .
C37 H37 0.9300 .
C38 C39 1.376(5) .
C38 C40 1.495(5) .
C39 N5 1.346(5) .
C39 H39 0.9300 .
C40 O3 1.424(4) .
C40 H40A 0.9700 .
C40 H40B 0.9700 .
C41 O3 1.365(4) .
C41 C42 1.385(5) .
C41 C46 1.412(5) .
C42 C43 1.380(5) .
C42 H42 0.9300 .
C43 C44 1.385(5) .
C43 H43 0.9300 .
C44 C45 1.400(5) .
C44 C47 1.489(5) .
C45 C46 1.386(5) .
C45 H45 0.9300 .
C46 C52 1.487(5) .
C47 C48 1.386(5) .
C47 C51 1.386(5) .
C48 C49 1.372(5) .
C48 H48 0.9300 .
C49 H49 0.9300 .
C50 C51 1.367(5) .
C50 H50 0.9300 .
C51 H51 0.9300 .
C52 C57 1.377(5) .
C52 C53 1.402(5) .
C53 O4 1.360(4) .
C53 C54 1.388(5) .
C54 C55 1.379(5) .
C54 H54 0.9300 .
C55 C56 1.392(5) .
C55 H55 0.9300 .
C56 C57 1.391(5) .
C56 C58 1.477(5) .
C57 H57 0.9300 .
C58 C59 1.382(5) .
C58 C62 1.385(5) .
C59 C60 1.371(5) .
C59 H59 0.9300 .
C60 N8 1.338(5) .
C60 H60 0.9300 .
C61 N8 1.339(5) .
C61 C62 1.365(6) .
C61 H61 0.9300 .
C62 H62 0.9300 .
C63 C64 1.373(5) .
C63 H63 0.9300 .
C64 C65 1.375(6) .
C64 C71 1.508(5) .
C65 C66 1.362(7) .
C65 H65 0.9300 .
C66 C67 1.350(7) .
C66 H66 0.9300 .
C67 H67 0.9300 .
C68 F3 1.264(8) .
C68 F1 1.285(8) .
C68 F2 1.305(9) .
C68 S3 1.796(8) .
C69 F5 1.295(8) .
C69 F6 1.299(8) .
C69 F4 1.317(7) .
C71 O4 1.416(4) .
C71 H71A 0.9700 .
C71 H71B 0.9700 .
C70A F8 1.23(2) .
C70A F9 1.33(3) .
C70A F7 1.38(3) .
C70A S2 1.770(18) .
C70B F9' 1.30(3) .
C70B F8' 1.35(3) .
C70B F7' 1.39(2) .
C70B S2' 1.746(17) .
Cu1 N5 1.970(3) .
Cu1 N4 1.971(3) .
Cu1 N7 2.074(3) 1_545
Cu2 N8 1.968(3) .
Cu2 N1 1.978(3) .
Cu2 N3 2.031(3) 1_565
Cu3 N2 1.890(3) .
Cu3 N6 1.896(4) 1_454
Cu3 O5 2.437(4) .
O5 H1O5 0.8500 .
O5 H2O5 0.8501 .
O9 S3 1.398(5) .
O10 S3 1.421(4) .
O11 S3 1.395(5) .
O15 H15A 0.8500 .
O15 H15B 0.8499 .
O16 O16 0.95(6) 2_666
O16 H16A 0.8501 .
O16 H16B 0.8501 .
S2 O18 1.311(16) .
S2 O17 1.401(12) .
S2 O19 1.407(15) .
O17' S2' 1.41(4) .
O18' S2' 1.61(3) .
O19' S2' 1.48(3) .

loop_
_geom_hbond_atom_site_label_D
_geom_hbond_atom_site_label_H
_geom_hbond_atom_site_label_A
_geom_hbond_distance_DH
_geom_hbond_distance_HA
_geom_hbond_distance_DA
_geom_hbond_angle_DHA
_geom_hbond_site_symmetry_A
O15 H15B O12 0.85 2.18 3.018(6) 169.4 1_654
O16 H16A O19' 0.85 2.14 2.98(5) 173.4 .
O16 H16A O19 0.85 1.84 2.65(4) 160.0 .
O15 H15A O11 0.85 1.87 2.713(7) 173.8 .
O5 H2O5 O9 0.85 1.91 2.756(7) 173.0 1_455
O5 H1O5 O14 0.85 2.27 3.120(5) 174.5 1_454

loop_
_geom_torsion_atom_site_label_1
_geom_torsion_atom_site_label_2
_geom_torsion_atom_site_label_3
_geom_torsion_atom_site_label_4
_geom_torsion
_geom_torsion_site_symmetry_1
_geom_torsion_site_symmetry_4
Cu1 O14 S1 O13 -165.6(3) . .
Cu1 O14 S1 O12 -31.0(4) . .
Cu1 O14 S1 C69 80.1(4) . .
C5 N3 C1 C2 0.2(8) . .
Cu2 N3 C1 C2 176.8(4) 1_545 .
N3 C1 C2 C3 0.1(9) . .
C1 C2 C3 C4 0.1(7) . .
C1 C2 C3 C6 -177.6(4) . .
C2 C3 C4 C5 -0.4(7) . .
C6 C3 C4 C5 177.2(4) . .
C1 N3 C5 C4 -0.6(8) . .
Cu2 N3 C5 C4 -177.3(4) 1_545 .
C3 C4 C5 N3 0.7(8) . .
C4 C3 C6 C7 -178.9(4) . .
C2 C3 C6 C7 -1.5(6) . .
C4 C3 C6 C11 -1.9(6) . .
C2 C3 C6 C11 175.5(4) . .
C11 C6 C7 C8 1.6(6) . .
C3 C6 C7 C8 178.7(4) . .
C6 C7 C8 C9 -1.1(6) . .
C7 C8 C9 O2 177.1(4) . .
C7 C8 C9 C10 -2.2(6) . .
O2 C9 C10 C11 -174.6(3) . .
C8 C9 C10 C11 4.8(5) . .
O2 C9 C10 C18 6.1(5) . .
C8 C9 C10 C18 -174.5(4) . .
C9 C10 C11 C6 -4.3(5) . .
C18 C10 C11 C6 175.0(3) . .
C7 C6 C11 C10 1.2(5) . .
C3 C6 C11 C10 -176.0(3) . .
O2 C12 C13 C17 28.4(6) . .
O2 C12 C13 C14 -153.8(4) . .
C17 C13 C14 C15 -1.1(7) . .
C12 C13 C14 C15 -178.9(5) . .
C13 C14 C15 C16 0.9(8) . .
C14 C15 C16 N1 0.6(8) . .
C14 C13 C17 N1 -0.3(7) . .
C12 C13 C17 N1 177.5(4) . .
C11 C10 C18 C19 52.1(5) . .
C9 C10 C18 C19 -128.6(4) . .
C11 C10 C18 C23 -122.1(4) . .
C9 C10 C18 C23 57.2(5) . .
C23 C18 C19 C20 0.7(5) . .
C10 C18 C19 C20 -173.8(3) . .
C18 C19 C20 C21 -1.2(5) . .
C18 C19 C20 C24 178.0(3) . .
C19 C20 C21 C22 0.6(5) . .
C24 C20 C21 C22 -178.6(3) . .
C20 C21 C22 C23 0.6(6) . .
C21 C22 C23 O1 175.0(3) . .
C21 C22 C23 C18 -1.2(6) . .
C19 C18 C23 O1 -176.0(3) . .
C10 C18 C23 O1 -1.6(5) . .
C19 C18 C23 C22 0.5(5) . .
C10 C18 C23 C22 174.9(3) . .
C21 C20 C24 C28 -142.0(4) . .
C19 C20 C24 C28 38.8(5) . .
C21 C20 C24 C25 38.2(5) . .
C19 C20 C24 C25 -140.9(4) . .
C28 C24 C25 C26 0.0(5) . .
C20 C24 C25 C26 179.7(3) . .
C24 C25 C26 N4 0.3(6) . .
N4 C27 C28 C24 0.2(7) . .
C25 C24 C28 C27 -0.2(6) . .
C20 C24 C28 C27 -180.0(4) . .
O1 C29 C30 C31 -119.9(4) . .
O1 C29 C30 C34 63.1(5) . .
C34 C30 C31 N2 -3.0(6) . .
C29 C30 C31 N2 180.0(4) . .
N2 C32 C33 C34 -2.2(7) . .
C32 C33 C34 C30 -0.3(7) . .
C31 C30 C34 C33 2.7(6) . .
C29 C30 C34 C33 179.8(4) . .
N5 C35 C36 C37 0.6(8) . .
C35 C36 C37 C38 -0.8(8) . .
C36 C37 C38 C39 -0.6(7) . .
C36 C37 C38 C40 180.0(4) . .
C37 C38 C39 N5 2.4(6) . .
C40 C38 C39 N5 -178.2(4) . .
C39 C38 C40 O3 -5.7(6) . .
C37 C38 C40 O3 173.7(4) . .
O3 C41 C42 C43 174.9(4) . .
C46 C41 C42 C43 -3.4(6) . .
C41 C42 C43 C44 -0.9(6) . .
C42 C43 C44 C45 3.2(6) . .
C42 C43 C44 C47 -174.5(4) . .
C43 C44 C45 C46 -1.3(6) . .
C47 C44 C45 C46 176.4(4) . .
C44 C45 C46 C41 -2.9(6) . .
C44 C45 C46 C52 178.2(3) . .
O3 C41 C46 C45 -173.2(3) . .
C42 C41 C46 C45 5.2(6) . .
O3 C41 C46 C52 5.7(5) . .
C42 C41 C46 C52 -175.9(4) . .
C43 C44 C47 C48 -37.7(6) . .
C45 C44 C47 C48 144.6(4) . .
C43 C44 C47 C51 140.8(4) . .
C45 C44 C47 C51 -36.8(6) . .
C51 C47 C48 C49 -1.3(6) . .
C44 C47 C48 C49 177.3(4) . .
C50 N7 C49 C48 2.1(7) . .
Cu1 N7 C49 C48 -173.5(4) 1_565 .
C47 C48 C49 N7 -0.6(7) . .
C49 N7 C50 C51 -1.7(7) . .
Cu1 N7 C50 C51 174.0(4) 1_565 .
N7 C50 C51 C47 -0.2(8) . .
C48 C47 C51 C50 1.7(7) . .
C44 C47 C51 C50 -176.9(4) . .
C45 C46 C52 C57 53.5(5) . .
C41 C46 C52 C57 -125.4(4) . .
C45 C46 C52 C53 -125.1(4) . .
C41 C46 C52 C53 56.0(5) . .
C57 C52 C53 O4 -174.5(3) . .
C46 C52 C53 O4 4.2(5) . .
C57 C52 C53 C54 3.5(5) . .
C46 C52 C53 C54 -177.9(3) . .
O4 C53 C54 C55 174.8(4) . .
C52 C53 C54 C55 -2.9(6) . .
C53 C54 C55 C56 0.3(6) . .
C54 C55 C56 C57 1.7(6) . .
C54 C55 C56 C58 -176.1(4) . .
C53 C52 C57 C56 -1.4(5) . .
C46 C52 C57 C56 179.9(3) . .
C55 C56 C57 C52 -1.1(5) . .
C58 C56 C57 C52 176.7(3) . .
C57 C56 C58 C59 -6.6(6) . .
C55 C56 C58 C59 171.1(4) . .
C57 C56 C58 C62 174.9(4) . .
C55 C56 C58 C62 -7.4(6) . .
C62 C58 C59 C60 3.8(6) . .
C56 C58 C59 C60 -174.9(4) . .
C58 C59 C60 N8 -0.3(7) . .
N8 C61 C62 C58 -0.3(8) . .
C59 C58 C62 C61 -3.5(6) . .
C56 C58 C62 C61 175.1(4) . .
C67 N6 C63 C64 1.0(7) . .
Cu3 N6 C63 C64 178.3(3) 1_656 .
N6 C63 C64 C65 1.3(7) . .
N6 C63 C64 C71 -178.4(4) . .
C63 C64 C65 C66 -2.6(8) . .
C71 C64 C65 C66 177.1(5) . .
C64 C65 C66 C67 1.7(11) . .
C63 N6 C67 C66 -2.0(9) . .
Cu3 N6 C67 C66 -179.3(5) 1_656 .
C65 C66 C67 N6 0.7(12) . .
O13 S1 C69 F5 58.6(6) . .
O12 S1 C69 F5 -61.4(6) . .
O14 S1 C69 F5 -180.0(5) . .
O13 S1 C69 F6 178.7(5) . .
O12 S1 C69 F6 58.8(6) . .
O14 S1 C69 F6 -59.9(6) . .
O13 S1 C69 F4 -60.9(7) . .
O12 S1 C69 F4 179.1(6) . .
O14 S1 C69 F4 60.5(7) . .
C63 C64 C71 O4 -154.9(4) . .
C65 C64 C71 O4 25.4(6) . .
S1 O14 Cu1 N5 152.2(4) . .
S1 O14 Cu1 N4 14.8(4) . .
S1 O14 Cu1 N7 -92.5(4) . 1_545
C13 C17 N1 C16 1.8(7) . .
C13 C17 N1 Cu2 -171.2(3) . .
C15 C16 N1 C17 -1.9(7) . .
C15 C16 N1 Cu2 171.1(4) . .
N8 Cu2 N1 C17 -30.9(4) . .
N3 Cu2 N1 C17 159.7(3) 1_565 .
N8 Cu2 N1 C16 156.4(3) . .
N3 Cu2 N1 C16 -13.0(4) 1_565 .
C33 C32 N2 C31 2.0(7) . .
C33 C32 N2 Cu3 -173.1(4) . .
C30 C31 N2 C32 0.7(6) . .
C30 C31 N2 Cu3 175.6(3) . .
N6 Cu3 N2 C32 141.3(7) 1_454 .
O5 Cu3 N2 C32 -28.1(4) . .
N6 Cu3 N2 C31 -33.5(9) 1_454 .
O5 Cu3 N2 C31 157.1(4) . .
C25 C26 N4 C27 -0.4(6) . .
C25 C26 N4 Cu1 -174.8(3) . .
C28 C27 N4 C26 0.1(6) . .
C28 C27 N4 Cu1 174.6(3) . .
N5 Cu1 N4 C26 -114.5(3) . .
N7 Cu1 N4 C26 78.6(3) 1_545 .
O14 Cu1 N4 C26 -11.8(3) . .
N5 Cu1 N4 C27 71.3(4) . .
N7 Cu1 N4 C27 -95.6(3) 1_545 .
O14 Cu1 N4 C27 174.0(3) . .
C36 C35 N5 C39 1.1(7) . .
C36 C35 N5 Cu1 -174.0(4) . .
C38 C39 N5 C35 -2.7(6) . .
C38 C39 N5 Cu1 172.2(3) . .
N4 Cu1 N5 C35 -159.4(3) . .
N7 Cu1 N5 C35 6.7(4) 1_545 .
O14 Cu1 N5 C35 94.1(3) . .
N4 Cu1 N5 C39 25.9(4) . .
N7 Cu1 N5 C39 -168.0(3) 1_545 .
O14 Cu1 N5 C39 -80.6(3) . .
C59 C60 N8 C61 -3.4(7) . .
C59 C60 N8 Cu2 162.2(4) . .
C62 C61 N8 C60 3.7(7) . .
C62 C61 N8 Cu2 -161.3(4) . .
N1 Cu2 N8 C60 178.8(3) . .
N3 Cu2 N8 C60 -11.8(4) 1_565 .
N1 Cu2 N8 C61 -16.9(4) . .
N3 Cu2 N8 C61 152.4(3) 1_565 .
C22 C23 O1 C29 11.9(6) . .
C18 C23 O1 C29 -171.8(3) . .
C30 C29 O1 C23 -174.5(3) . .
C8 C9 O2 C12 19.4(6) . .
C10 C9 O2 C12 -161.3(4) . .
C13 C12 O2 C9 168.1(3) . .
C42 C41 O3 C40 10.6(6) . .
C46 C41 O3 C40 -171.1(3) . .
C38 C40 O3 C41 173.5(3) . .
C54 C53 O4 C71 20.9(5) . .
C52 C53 O4 C71 -161.2(3) . .
C64 C71 O4 C53 160.3(3) . .
F8 C70A S2 O18 177(2) . .
F9 C70A S2 O18 -60(2) . .
F7 C70A S2 O18 57(2) . .
F8 C70A S2 O17 -62(2) . .
F9 C70A S2 O17 61.9(16) . .
F7 C70A S2 O17 178.0(16) . .
F8 C70A S2 O19 58(2) . .
F9 C70A S2 O19 -178.3(16) . .
F7 C70A S2 O19 -62.2(18) . .
F9' C70B S2' O17' -71(2) . .
F8' C70B S2' O17' 64(2) . .
F7' C70B S2' O17' 174(2) . .
F9' C70B S2' O19' 172.3(17) . .
F8' C70B S2' O19' -52.9(17) . .
F7' C70B S2' O19' 57.5(14) . .
F9' C70B S2' O18' 49(2) . .
F8' C70B S2' O18' -175.8(18) . .
F7' C70B S2' O18' -65.4(16) . .
F3 C68 S3 O11 -62.6(7) . .
F1 C68 S3 O11 60.8(8) . .
F2 C68 S3 O11 -177.8(6) . .
F3 C68 S3 O9 58.3(8) . .
F1 C68 S3 O9 -178.3(8) . .
F2 C68 S3 O9 -56.9(7) . .
F3 C68 S3 O10 -179.6(6) . .
F1 C68 S3 O10 -56.2(8) . .
F2 C68 S3 O10 65.2(6) . .
